data_4301577
loop_
_publ_author_name
'Leslie D. Field'
'Ruth W. Guest'
'Khuong Q. Vuong'
'Scott J. Dalgarno'
'Paul Jensen'

_publ_section_title
;
Iron(0) and Ruthenium(0) Complexes of Dinitrogen
;
_journal_name_full 'Inorganic Chemistry'
_journal_page_first 2246
_journal_page_last 2253
_journal_paper_doi 10.1021/ic8019827
_journal_volume 48
_journal_year 2009
_chemical_formula_sum 'C24 H54 Fe N2 P4'
_chemical_formula_weight 550.42
_chemical_name_systematic
; 
 ? 
;
_space_group_IT_number 14
_symmetry_cell_setting monoclinic
_symmetry_space_group_name_Hall '-P 2yn'
_symmetry_space_group_name_H-M 'P 1 21/n 1'
_atom_sites_solution_hydrogens geom
_atom_sites_solution_primary direct
_atom_sites_solution_secondary difmap
_audit_creation_method SHELXL-97
_cell_angle_alpha 90.00
_cell_angle_beta 104.437(2)
_cell_angle_gamma 90.00
_cell_formula_units_Z 4
_cell_length_a 10.3494(11)
_cell_length_b 19.028(2)
_cell_length_c 15.6727(16)
_cell_measurement_temperature 173(2)
_cell_volume 2988.9(5)
_computing_cell_refinement 'SAINT (Bruker, 1998)'
_computing_data_collection 'SMART (Bruker, 1998)'
_computing_data_reduction 'SAINT (Bruker, 1998)'
_computing_molecular_graphics
;
 XSeed (Barbour, 2001)
;
_computing_publication_material 'local program'
_computing_structure_refinement 'SHELXL-97 (Sheldrick, 1997)'
_computing_structure_solution 'SHELXS-97 (Sheldrick, 1990)'
_diffrn_ambient_temperature 173(2)
_diffrn_measured_fraction_theta_full 0.993
_diffrn_measured_fraction_theta_max 0.993
_diffrn_measurement_device_type 'Bruker SMART 1000 CCD diffractometer'
_diffrn_radiation_monochromator graphite
_diffrn_radiation_source 'fine-focus sealed tube'
_diffrn_radiation_type MoK\a
_diffrn_radiation_wavelength 0.71073
_diffrn_reflns_av_R_equivalents 0.0199
_diffrn_reflns_av_sigmaI/netI 0.0192
_diffrn_reflns_limit_h_max 12
_diffrn_reflns_limit_h_min -13
_diffrn_reflns_limit_k_max 24
_diffrn_reflns_limit_k_min -24
_diffrn_reflns_limit_l_max 19
_diffrn_reflns_limit_l_min -17
_diffrn_reflns_number 21051
_diffrn_reflns_theta_full 27.10
_diffrn_reflns_theta_max 27.10
_diffrn_reflns_theta_min 1.72
_exptl_absorpt_coefficient_mu 0.733
_exptl_absorpt_correction_T_max 0.8379
_exptl_absorpt_correction_T_min 0.7834
_exptl_absorpt_correction_type multi-scan
_exptl_absorpt_process_details 'Bruker SADABS'
_exptl_crystal_colour Red
_exptl_crystal_density_diffrn 1.223
_exptl_crystal_density_method 'not measured'
_exptl_crystal_description Block
_exptl_crystal_F_000 1192
_exptl_crystal_size_max 0.35
_exptl_crystal_size_mid 0.33
_exptl_crystal_size_min 0.25
_refine_diff_density_max 0.468
_refine_diff_density_min -0.180
_refine_diff_density_rms 0.055
_refine_ls_extinction_method none
_refine_ls_goodness_of_fit_ref 1.057
_refine_ls_hydrogen_treatment constr
_refine_ls_matrix_type full
_refine_ls_number_parameters 292
_refine_ls_number_reflns 6536
_refine_ls_number_restraints 0
_refine_ls_restrained_S_all 1.057
_refine_ls_R_factor_all 0.0297
_refine_ls_R_factor_gt 0.0249
_refine_ls_shift/su_max 0.001
_refine_ls_shift/su_mean 0.000
_refine_ls_structure_factor_coef Fsqd
_refine_ls_weighting_details 'calc w=1/[\s^2^(Fo^2^)+(0.0366P)^2^+0.8042P] where P=(Fo^2^+2Fc^2^)/3'
_refine_ls_weighting_scheme calc
_refine_ls_wR_factor_gt 0.0643
_refine_ls_wR_factor_ref 0.0679
_reflns_number_gt 5832
_reflns_number_total 6536
_reflns_threshold_expression >2sigma(I)
_cod_data_source_file ic8019827_si_001_3.cif
_cod_data_source_block rg03072
_cod_depositor_comments
;
The following automatic conversions were performed:
'_symmetry_cell_setting' value 'Monoclinic' changed to 'monoclinic'
according to '/home/saulius/struct/CIF-dictionaries/cif_core.dic'
dictionary named 'cif_core.dic' version 2.4.1 from 2010-06-29.

Automatic conversion script
Id: cif_fix_enum 1527 2010-12-29 10:47:43Z saulius 
;
_cod_original_sg_symbol_H-M 'P 21/n'
_cod_database_code 4301577

loop_
_symmetry_equiv_pos_as_xyz
'x, y, z'
'-x+1/2, y+1/2, -z+1/2'
'-x, -y, -z'
'x-1/2, -y-1/2, z-1/2'

loop_
_atom_site_label
_atom_site_type_symbol
_atom_site_fract_x
_atom_site_fract_y
_atom_site_fract_z
_atom_site_U_iso_or_equiv
_atom_site_adp_type
_atom_site_occupancy
_atom_site_symmetry_multiplicity
_atom_site_calc_flag
_atom_site_refinement_flags
_atom_site_disorder_assembly
_atom_site_disorder_group
Fe1 Fe 0.976759(17) 0.175908(9) 0.291484(11) 0.01795(6) Uani 1 1 d . . .
P1 P 1.05973(3) 0.093821(17) 0.21976(2) 0.02109(8) Uani 1 1 d . . .
P2 P 0.84226(3) 0.148879(17) 0.37684(2) 0.02237(8) Uani 1 1 d . . .
P3 P 1.07454(3) 0.280726(17) 0.30934(2) 0.02153(8) Uani 1 1 d . . .
P4 P 1.13378(3) 0.144993(18) 0.40254(2) 0.02339(8) Uani 1 1 d . . .
N1 N 0.84383(11) 0.20240(6) 0.19906(7) 0.0234(2) Uani 1 1 d . . .
N2 N 0.76025(13) 0.21948(7) 0.14179(8) 0.0347(3) Uani 1 1 d . . .
C1 C 0.99659(15) 0.13488(8) 0.03935(9) 0.0340(3) Uani 1 1 d . . .
H1A H 1.0300 0.1588 -0.0062 0.051 Uiso 1 1 calc R . .
H1B H 0.9345 0.1659 0.0595 0.051 Uiso 1 1 calc R . .
H1C H 0.9502 0.0917 0.0150 0.051 Uiso 1 1 calc R . .
C2 C 1.11353(13) 0.11660(7) 0.11700(9) 0.0249(3) Uani 1 1 d . . .
H2 H 1.1668 0.1608 0.1311 0.030 Uiso 1 1 calc R . .
C3 C 1.20564(16) 0.06379(8) 0.08754(11) 0.0360(3) Uani 1 1 d . . .
H3A H 1.1607 0.0182 0.0760 0.054 Uiso 1 1 calc R . .
H3B H 1.2881 0.0586 0.1341 0.054 Uiso 1 1 calc R . .
H3C H 1.2270 0.0808 0.0337 0.054 Uiso 1 1 calc R . .
C4 C 0.82303(15) 0.02125(9) 0.14027(10) 0.0381(4) Uani 1 1 d . . .
H4A H 0.7789 -0.0237 0.1214 0.057 Uiso 1 1 calc R . .
H4B H 0.8159 0.0517 0.0888 0.057 Uiso 1 1 calc R . .
H4C H 0.7800 0.0441 0.1820 0.057 Uiso 1 1 calc R . .
C5 C 0.97040(15) 0.00824(7) 0.18493(10) 0.0315(3) Uani 1 1 d . . .
H5 H 1.0124 -0.0147 0.1411 0.038 Uiso 1 1 calc R . .
C6 C 0.98219(17) -0.04218(8) 0.26236(12) 0.0426(4) Uani 1 1 d . . .
H6A H 0.9511 -0.0187 0.3092 0.064 Uiso 1 1 calc R . .
H6B H 1.0756 -0.0562 0.2848 0.064 Uiso 1 1 calc R . .
H6C H 0.9274 -0.0839 0.2427 0.064 Uiso 1 1 calc R . .
C7 C 1.22336(14) 0.06232(7) 0.28843(9) 0.0283(3) Uani 1 1 d . . .
H7A H 1.2396 0.0136 0.2715 0.034 Uiso 1 1 calc R . .
H7B H 1.2960 0.0924 0.2781 0.034 Uiso 1 1 calc R . .
C8 C 1.22337(14) 0.06459(7) 0.38555(9) 0.0304(3) Uani 1 1 d . . .
H8A H 1.3160 0.0656 0.4227 0.036 Uiso 1 1 calc R . .
H8B H 1.1780 0.0226 0.4015 0.036 Uiso 1 1 calc R . .
C9 C 0.59355(15) 0.10834(9) 0.25941(11) 0.0387(4) Uani 1 1 d . . .
H9A H 0.5384 0.0680 0.2341 0.058 Uiso 1 1 calc R . .
H9B H 0.6365 0.1279 0.2155 0.058 Uiso 1 1 calc R . .
H9C H 0.5372 0.1443 0.2767 0.058 Uiso 1 1 calc R . .
C10 C 0.70058(14) 0.08467(7) 0.34051(10) 0.0299(3) Uani 1 1 d . . .
H10 H 0.7413 0.0415 0.3217 0.036 Uiso 1 1 calc R . .
C11 C 0.63227(18) 0.05998(10) 0.41174(12) 0.0452(4) Uani 1 1 d . . .
H11A H 0.5816 0.0990 0.4282 0.068 Uiso 1 1 calc R . .
H11B H 0.7001 0.0442 0.4637 0.068 Uiso 1 1 calc R . .
H11C H 0.5716 0.0210 0.3888 0.068 Uiso 1 1 calc R . .
C12 C 0.68194(16) 0.27028(8) 0.35532(11) 0.0384(4) Uani 1 1 d . . .
H12A H 0.6501 0.3106 0.3832 0.058 Uiso 1 1 calc R . .
H12B H 0.6057 0.2461 0.3169 0.058 Uiso 1 1 calc R . .
H12C H 0.7424 0.2867 0.3203 0.058 Uiso 1 1 calc R . .
C13 C 0.75647(15) 0.21941(7) 0.42665(10) 0.0325(3) Uani 1 1 d . . .
H13 H 0.6889 0.1961 0.4530 0.039 Uiso 1 1 calc R . .
C14 C 0.85430(19) 0.25858(9) 0.50030(11) 0.0426(4) Uani 1 1 d . . .
H14A H 0.9278 0.2772 0.4779 0.064 Uiso 1 1 calc R . .
H14B H 0.8898 0.2262 0.5492 0.064 Uiso 1 1 calc R . .
H14C H 0.8081 0.2975 0.5211 0.064 Uiso 1 1 calc R . .
C15 C 0.93657(15) 0.10138(8) 0.47737(9) 0.0304(3) Uani 1 1 d . . .
H15A H 0.8932 0.1094 0.5262 0.037 Uiso 1 1 calc R . .
H15B H 0.9353 0.0503 0.4653 0.037 Uiso 1 1 calc R . .
C16 C 1.08081(15) 0.12724(8) 0.50445(9) 0.0317(3) Uani 1 1 d . . .
H16A H 1.1389 0.0910 0.5400 0.038 Uiso 1 1 calc R . .
H16B H 1.0869 0.1706 0.5402 0.038 Uiso 1 1 calc R . .
C17 C 0.88023(17) 0.38602(9) 0.24010(12) 0.0421(4) Uani 1 1 d . . .
H17A H 0.8164 0.4192 0.2546 0.063 Uiso 1 1 calc R . .
H17B H 0.8321 0.3454 0.2092 0.063 Uiso 1 1 calc R . .
H17C H 0.9296 0.4092 0.2022 0.063 Uiso 1 1 calc R . .
C18 C 0.97762(15) 0.36157(7) 0.32467(10) 0.0314(3) Uani 1 1 d . . .
H18 H 0.9213 0.3473 0.3651 0.038 Uiso 1 1 calc R . .
C19 C 1.0602(2) 0.42418(9) 0.36911(14) 0.0514(5) Uani 1 1 d . . .
H19A H 1.1192 0.4400 0.3328 0.077 Uiso 1 1 calc R . .
H19B H 1.1139 0.4101 0.4273 0.077 Uiso 1 1 calc R . .
H19C H 1.0004 0.4626 0.3757 0.077 Uiso 1 1 calc R . .
C20 C 1.09272(17) 0.31269(8) 0.13553(10) 0.0363(3) Uani 1 1 d . . .
H20A H 1.1466 0.3320 0.0978 0.054 Uiso 1 1 calc R . .
H20B H 1.0095 0.3395 0.1268 0.054 Uiso 1 1 calc R . .
H20C H 1.0720 0.2633 0.1202 0.054 Uiso 1 1 calc R . .
C21 C 1.17084(14) 0.31786(7) 0.23208(10) 0.0292(3) Uani 1 1 d . . .
H21 H 1.1863 0.3689 0.2464 0.035 Uiso 1 1 calc R . .
C22 C 1.30753(15) 0.28316(9) 0.24457(11) 0.0387(4) Uani 1 1 d . . .
H22A H 1.2965 0.2321 0.2388 0.058 Uiso 1 1 calc R . .
H22B H 1.3632 0.2945 0.3033 0.058 Uiso 1 1 calc R . .
H22C H 1.3506 0.3006 0.1996 0.058 Uiso 1 1 calc R . .
C23 C 1.20403(14) 0.28284(7) 0.41538(9) 0.0296(3) Uani 1 1 d . . .
H23A H 1.2734 0.3177 0.4117 0.036 Uiso 1 1 calc R . .
H23B H 1.1630 0.2974 0.4633 0.036 Uiso 1 1 calc R . .
C24 C 1.26790(14) 0.21053(8) 0.43613(9) 0.0315(3) Uani 1 1 d . . .
H24A H 1.3103 0.2064 0.4999 0.038 Uiso 1 1 calc R . .
H24B H 1.3370 0.2032 0.4033 0.038 Uiso 1 1 calc R . .

loop_
_atom_site_aniso_label
_atom_site_aniso_U_11
_atom_site_aniso_U_22
_atom_site_aniso_U_33
_atom_site_aniso_U_23
_atom_site_aniso_U_13
_atom_site_aniso_U_12
Fe1 0.01771(10) 0.01982(10) 0.01567(9) 0.00001(6) 0.00296(7) 0.00030(6)
P1 0.02113(16) 0.02042(16) 0.02180(17) -0.00100(12) 0.00553(13) 0.00147(12)
P2 0.02422(17) 0.02317(16) 0.02120(17) 0.00156(12) 0.00845(13) 0.00052(13)
P3 0.02150(17) 0.02153(16) 0.02081(16) -0.00008(12) 0.00386(13) -0.00184(12)
P4 0.02269(17) 0.02636(17) 0.01894(16) 0.00285(12) 0.00106(13) 0.00091(13)
N1 0.0238(6) 0.0255(5) 0.0214(6) -0.0004(4) 0.0063(5) 0.0007(4)
N2 0.0301(7) 0.0448(7) 0.0263(6) 0.0045(5) 0.0016(5) 0.0059(5)
C1 0.0351(8) 0.0442(8) 0.0234(7) 0.0018(6) 0.0087(6) 0.0035(6)
C2 0.0260(7) 0.0265(6) 0.0238(6) -0.0013(5) 0.0091(5) 0.0023(5)
C3 0.0404(8) 0.0349(8) 0.0382(8) -0.0029(6) 0.0200(7) 0.0065(6)
C4 0.0357(8) 0.0445(9) 0.0347(8) -0.0112(7) 0.0101(7) -0.0136(7)
C5 0.0350(8) 0.0256(7) 0.0370(8) -0.0093(6) 0.0150(6) -0.0042(6)
C6 0.0442(9) 0.0267(7) 0.0587(11) 0.0030(7) 0.0163(8) -0.0046(7)
C7 0.0243(7) 0.0275(7) 0.0326(7) 0.0025(5) 0.0059(6) 0.0071(5)
C8 0.0273(7) 0.0303(7) 0.0306(7) 0.0078(6) 0.0016(6) 0.0072(6)
C9 0.0280(8) 0.0447(9) 0.0422(9) -0.0021(7) 0.0066(7) -0.0068(6)
C10 0.0270(7) 0.0288(7) 0.0362(8) -0.0004(6) 0.0124(6) -0.0038(5)
C11 0.0431(9) 0.0501(10) 0.0471(10) 0.0054(8) 0.0201(8) -0.0143(8)
C12 0.0333(8) 0.0324(8) 0.0526(10) -0.0012(7) 0.0164(7) 0.0074(6)
C13 0.0386(8) 0.0299(7) 0.0369(8) -0.0010(6) 0.0245(7) 0.0017(6)
C14 0.0627(11) 0.0368(8) 0.0347(8) -0.0075(7) 0.0242(8) 0.0012(8)
C15 0.0363(8) 0.0323(7) 0.0240(7) 0.0074(5) 0.0099(6) 0.0010(6)
C16 0.0355(8) 0.0382(8) 0.0197(6) 0.0059(6) 0.0038(6) 0.0013(6)
C17 0.0436(9) 0.0334(8) 0.0514(10) 0.0088(7) 0.0158(8) 0.0144(7)
C18 0.0341(8) 0.0230(7) 0.0399(8) -0.0016(6) 0.0143(6) 0.0010(6)
C19 0.0556(11) 0.0291(8) 0.0703(13) -0.0146(8) 0.0173(10) -0.0044(8)
C20 0.0437(9) 0.0385(8) 0.0285(8) 0.0057(6) 0.0125(7) 0.0039(7)
C21 0.0300(7) 0.0276(7) 0.0315(8) 0.0013(5) 0.0103(6) -0.0051(5)
C22 0.0285(8) 0.0486(9) 0.0413(9) -0.0014(7) 0.0131(7) -0.0044(7)
C23 0.0287(7) 0.0322(7) 0.0243(7) -0.0038(5) -0.0004(6) -0.0075(6)
C24 0.0254(7) 0.0383(8) 0.0254(7) 0.0019(6) -0.0038(6) -0.0037(6)

loop_
_atom_type_symbol
_atom_type_description
_atom_type_scat_dispersion_real
_atom_type_scat_dispersion_imag
_atom_type_scat_source
C C 0.0033 0.0016 'International Tables Vol C Tables 4.2.6.8 and 6.1.1.4'
H H 0.0000 0.0000 'International Tables Vol C Tables 4.2.6.8 and 6.1.1.4'
N N 0.0061 0.0033 'International Tables Vol C Tables 4.2.6.8 and 6.1.1.4'
P P 0.1023 0.0942 'International Tables Vol C Tables 4.2.6.8 and 6.1.1.4'
Fe Fe 0.3463 0.8444 'International Tables Vol C Tables 4.2.6.8 and 6.1.1.4'

loop_
_geom_angle_atom_site_label_1
_geom_angle_atom_site_label_2
_geom_angle_atom_site_label_3
_geom_angle
_geom_angle_site_symmetry_1
_geom_angle_site_symmetry_3
_geom_angle_publ_flag
N1 Fe1 P4 179.31(4) . . ?
N1 Fe1 P2 94.68(4) . . ?
P4 Fe1 P2 84.805(16) . . ?
N1 Fe1 P1 95.96(4) . . ?
P4 Fe1 P1 84.693(15) . . ?
P2 Fe1 P1 121.514(15) . . ?
N1 Fe1 P3 94.73(4) . . ?
P4 Fe1 P3 85.118(15) . . ?
P2 Fe1 P3 117.816(14) . . ?
P1 Fe1 P3 118.296(15) . . ?
C7 P1 C2 98.52(6) . . ?
C7 P1 C5 101.46(7) . . ?
C2 P1 C5 100.35(6) . . ?
C7 P1 Fe1 110.15(5) . . ?
C2 P1 Fe1 120.41(4) . . ?
C5 P1 Fe1 122.08(5) . . ?
C15 P2 C13 101.33(7) . . ?
C15 P2 C10 98.33(7) . . ?
C13 P2 C10 100.11(7) . . ?
C15 P2 Fe1 110.28(5) . . ?
C13 P2 Fe1 121.10(5) . . ?
C10 P2 Fe1 121.75(5) . . ?
C23 P3 C18 99.01(7) . . ?
C23 P3 C21 100.80(7) . . ?
C18 P3 C21 99.16(7) . . ?
C23 P3 Fe1 109.66(5) . . ?
C18 P3 Fe1 120.57(5) . . ?
C21 P3 Fe1 123.50(5) . . ?
C8 P4 C24 103.47(7) . . ?
C8 P4 C16 104.01(7) . . ?
C24 P4 C16 104.00(7) . . ?
C8 P4 Fe1 114.64(5) . . ?
C24 P4 Fe1 114.23(5) . . ?
C16 P4 Fe1 115.09(5) . . ?
N2 N1 Fe1 179.27(12) . . ?
C2 C1 H1A 109.5 . . ?
C2 C1 H1B 109.5 . . ?
H1A C1 H1B 109.5 . . ?
C2 C1 H1C 109.5 . . ?
H1A C1 H1C 109.5 . . ?
H1B C1 H1C 109.5 . . ?
C1 C2 C3 109.76(12) . . ?
C1 C2 P1 112.94(9) . . ?
C3 C2 P1 116.47(10) . . ?
C1 C2 H2 105.6 . . ?
C3 C2 H2 105.6 . . ?
P1 C2 H2 105.6 . . ?
C2 C3 H3A 109.5 . . ?
C2 C3 H3B 109.5 . . ?
H3A C3 H3B 109.5 . . ?
C2 C3 H3C 109.5 . . ?
H3A C3 H3C 109.5 . . ?
H3B C3 H3C 109.5 . . ?
C5 C4 H4A 109.5 . . ?
C5 C4 H4B 109.5 . . ?
H4A C4 H4B 109.5 . . ?
C5 C4 H4C 109.5 . . ?
H4A C4 H4C 109.5 . . ?
H4B C4 H4C 109.5 . . ?
C6 C5 C4 109.74(13) . . ?
C6 C5 P1 112.10(11) . . ?
C4 C5 P1 110.70(10) . . ?
C6 C5 H5 108.1 . . ?
C4 C5 H5 108.1 . . ?
P1 C5 H5 108.1 . . ?
C5 C6 H6A 109.5 . . ?
C5 C6 H6B 109.5 . . ?
H6A C6 H6B 109.5 . . ?
C5 C6 H6C 109.5 . . ?
H6A C6 H6C 109.5 . . ?
H6B C6 H6C 109.5 . . ?
C8 C7 P1 109.98(9) . . ?
C8 C7 H7A 109.7 . . ?
P1 C7 H7A 109.7 . . ?
C8 C7 H7B 109.7 . . ?
P1 C7 H7B 109.7 . . ?
H7A C7 H7B 108.2 . . ?
C7 C8 P4 107.07(9) . . ?
C7 C8 H8A 110.3 . . ?
P4 C8 H8A 110.3 . . ?
C7 C8 H8B 110.3 . . ?
P4 C8 H8B 110.3 . . ?
H8A C8 H8B 108.6 . . ?
C10 C9 H9A 109.5 . . ?
C10 C9 H9B 109.5 . . ?
H9A C9 H9B 109.5 . . ?
C10 C9 H9C 109.5 . . ?
H9A C9 H9C 109.5 . . ?
H9B C9 H9C 109.5 . . ?
C9 C10 C11 108.93(12) . . ?
C9 C10 P2 114.06(10) . . ?
C11 C10 P2 116.30(11) . . ?
C9 C10 H10 105.5 . . ?
C11 C10 H10 105.5 . . ?
P2 C10 H10 105.5 . . ?
C10 C11 H11A 109.5 . . ?
C10 C11 H11B 109.5 . . ?
H11A C11 H11B 109.5 . . ?
C10 C11 H11C 109.5 . . ?
H11A C11 H11C 109.5 . . ?
H11B C11 H11C 109.5 . . ?
C13 C12 H12A 109.5 . . ?
C13 C12 H12B 109.5 . . ?
H12A C12 H12B 109.5 . . ?
C13 C12 H12C 109.5 . . ?
H12A C12 H12C 109.5 . . ?
H12B C12 H12C 109.5 . . ?
C14 C13 C12 111.18(13) . . ?
C14 C13 P2 111.66(11) . . ?
C12 C13 P2 110.56(10) . . ?
C14 C13 H13 107.8 . . ?
C12 C13 H13 107.8 . . ?
P2 C13 H13 107.8 . . ?
C13 C14 H14A 109.5 . . ?
C13 C14 H14B 109.5 . . ?
H14A C14 H14B 109.5 . . ?
C13 C14 H14C 109.5 . . ?
H14A C14 H14C 109.5 . . ?
H14B C14 H14C 109.5 . . ?
C16 C15 P2 110.34(9) . . ?
C16 C15 H15A 109.6 . . ?
P2 C15 H15A 109.6 . . ?
C16 C15 H15B 109.6 . . ?
P2 C15 H15B 109.6 . . ?
H15A C15 H15B 108.1 . . ?
C15 C16 P4 107.41(9) . . ?
C15 C16 H16A 110.2 . . ?
P4 C16 H16A 110.2 . . ?
C15 C16 H16B 110.2 . . ?
P4 C16 H16B 110.2 . . ?
H16A C16 H16B 108.5 . . ?
C18 C17 H17A 109.5 . . ?
C18 C17 H17B 109.5 . . ?
H17A C17 H17B 109.5 . . ?
C18 C17 H17C 109.5 . . ?
H17A C17 H17C 109.5 . . ?
H17B C17 H17C 109.5 . . ?
C17 C18 C19 109.38(14) . . ?
C17 C18 P3 113.32(10) . . ?
C19 C18 P3 116.05(11) . . ?
C17 C18 H18 105.7 . . ?
C19 C18 H18 105.7 . . ?
P3 C18 H18 105.7 . . ?
C18 C19 H19A 109.5 . . ?
C18 C19 H19B 109.5 . . ?
H19A C19 H19B 109.5 . . ?
C18 C19 H19C 109.5 . . ?
H19A C19 H19C 109.5 . . ?
H19B C19 H19C 109.5 . . ?
C21 C20 H20A 109.5 . . ?
C21 C20 H20B 109.5 . . ?
H20A C20 H20B 109.5 . . ?
C21 C20 H20C 109.5 . . ?
H20A C20 H20C 109.5 . . ?
H20B C20 H20C 109.5 . . ?
C22 C21 C20 110.04(12) . . ?
C22 C21 P3 112.09(10) . . ?
C20 C21 P3 112.15(10) . . ?
C22 C21 H21 107.4 . . ?
C20 C21 H21 107.4 . . ?
P3 C21 H21 107.4 . . ?
C21 C22 H22A 109.5 . . ?
C21 C22 H22B 109.5 . . ?
H22A C22 H22B 109.5 . . ?
C21 C22 H22C 109.5 . . ?
H22A C22 H22C 109.5 . . ?
H22B C22 H22C 109.5 . . ?
C24 C23 P3 110.41(9) . . ?
C24 C23 H23A 109.6 . . ?
P3 C23 H23A 109.6 . . ?
C24 C23 H23B 109.6 . . ?
P3 C23 H23B 109.6 . . ?
H23A C23 H23B 108.1 . . ?
C23 C24 P4 107.09(9) . . ?
C23 C24 H24A 110.3 . . ?
P4 C24 H24A 110.3 . . ?
C23 C24 H24B 110.3 . . ?
P4 C24 H24B 110.3 . . ?
H24A C24 H24B 108.6 . . ?

loop_
_geom_bond_atom_site_label_1
_geom_bond_atom_site_label_2
_geom_bond_distance
_geom_bond_site_symmetry_2
_geom_bond_publ_flag
Fe1 N1 1.8032(11) . ?
Fe1 P4 2.1462(4) . ?
Fe1 P2 2.2182(4) . ?
Fe1 P1 2.2185(4) . ?
Fe1 P3 2.2223(4) . ?
P1 C7 1.8646(14) . ?
P1 C2 1.8812(13) . ?
P1 C5 1.8848(14) . ?
P2 C15 1.8668(14) . ?
P2 C13 1.8827(14) . ?
P2 C10 1.8843(14) . ?
P3 C23 1.8572(14) . ?
P3 C18 1.8843(14) . ?
P3 C21 1.8870(14) . ?
P4 C8 1.8423(14) . ?
P4 C24 1.8424(14) . ?
P4 C16 1.8445(14) . ?
N1 N2 1.1279(16) . ?
C1 C2 1.5273(19) . ?
C1 H1A 0.9800 . ?
C1 H1B 0.9800 . ?
C1 H1C 0.9800 . ?
C2 C3 1.5333(18) . ?
C2 H2 1.0000 . ?
C3 H3A 0.9800 . ?
C3 H3B 0.9800 . ?
C3 H3C 0.9800 . ?
C4 C5 1.531(2) . ?
C4 H4A 0.9800 . ?
C4 H4B 0.9800 . ?
C4 H4C 0.9800 . ?
C5 C6 1.528(2) . ?
C5 H5 1.0000 . ?
C6 H6A 0.9800 . ?
C6 H6B 0.9800 . ?
C6 H6C 0.9800 . ?
C7 C8 1.523(2) . ?
C7 H7A 0.9900 . ?
C7 H7B 0.9900 . ?
C8 H8A 0.9900 . ?
C8 H8B 0.9900 . ?
C9 C10 1.531(2) . ?
C9 H9A 0.9800 . ?
C9 H9B 0.9800 . ?
C9 H9C 0.9800 . ?
C10 C11 1.536(2) . ?
C10 H10 1.0000 . ?
C11 H11A 0.9800 . ?
C11 H11B 0.9800 . ?
C11 H11C 0.9800 . ?
C12 C13 1.534(2) . ?
C12 H12A 0.9800 . ?
C12 H12B 0.9800 . ?
C12 H12C 0.9800 . ?
C13 C14 1.526(2) . ?
C13 H13 1.0000 . ?
C14 H14A 0.9800 . ?
C14 H14B 0.9800 . ?
C14 H14C 0.9800 . ?
C15 C16 1.528(2) . ?
C15 H15A 0.9900 . ?
C15 H15B 0.9900 . ?
C16 H16A 0.9900 . ?
C16 H16B 0.9900 . ?
C17 C18 1.524(2) . ?
C17 H17A 0.9800 . ?
C17 H17B 0.9800 . ?
C17 H17C 0.9800 . ?
C18 C19 1.529(2) . ?
C18 H18 1.0000 . ?
C19 H19A 0.9800 . ?
C19 H19B 0.9800 . ?
C19 H19C 0.9800 . ?
C20 C21 1.531(2) . ?
C20 H20A 0.9800 . ?
C20 H20B 0.9800 . ?
C20 H20C 0.9800 . ?
C21 C22 1.529(2) . ?
C21 H21 1.0000 . ?
C22 H22A 0.9800 . ?
C22 H22B 0.9800 . ?
C22 H22C 0.9800 . ?
C23 C24 1.526(2) . ?
C23 H23A 0.9900 . ?
C23 H23B 0.9900 . ?
C24 H24A 0.9900 . ?
C24 H24B 0.9900 . ?

loop_
_geom_torsion_atom_site_label_1
_geom_torsion_atom_site_label_2
_geom_torsion_atom_site_label_3
_geom_torsion_atom_site_label_4
_geom_torsion
_geom_torsion_site_symmetry_1
_geom_torsion_site_symmetry_2
_geom_torsion_site_symmetry_3
_geom_torsion_site_symmetry_4
_geom_torsion_publ_flag
N1 Fe1 P1 C7 169.82(6) . . . . ?
P4 Fe1 P1 C7 -10.38(5) . . . . ?
P2 Fe1 P1 C7 -90.97(5) . . . . ?
P3 Fe1 P1 C7 71.16(5) . . . . ?
N1 Fe1 P1 C2 56.34(6) . . . . ?
P4 Fe1 P1 C2 -123.85(5) . . . . ?
P2 Fe1 P1 C2 155.56(5) . . . . ?
P3 Fe1 P1 C2 -42.31(5) . . . . ?
N1 Fe1 P1 C5 -71.51(7) . . . . ?
P4 Fe1 P1 C5 108.29(6) . . . . ?
P2 Fe1 P1 C5 27.71(6) . . . . ?
P3 Fe1 P1 C5 -170.17(6) . . . . ?
N1 Fe1 P2 C15 169.33(6) . . . . ?
P4 Fe1 P2 C15 -11.12(5) . . . . ?
P1 Fe1 P2 C15 69.40(5) . . . . ?
P3 Fe1 P2 C15 -92.81(5) . . . . ?
N1 Fe1 P2 C13 -72.79(7) . . . . ?
P4 Fe1 P2 C13 106.76(6) . . . . ?
P1 Fe1 P2 C13 -172.72(6) . . . . ?
P3 Fe1 P2 C13 25.07(6) . . . . ?
N1 Fe1 P2 C10 55.11(7) . . . . ?
P4 Fe1 P2 C10 -125.34(6) . . . . ?
P1 Fe1 P2 C10 -44.82(6) . . . . ?
P3 Fe1 P2 C10 152.97(6) . . . . ?
N1 Fe1 P3 C23 168.89(6) . . . . ?
P4 Fe1 P3 C23 -10.44(5) . . . . ?
P2 Fe1 P3 C23 71.06(5) . . . . ?
P1 Fe1 P3 C23 -91.73(5) . . . . ?
N1 Fe1 P3 C18 55.05(7) . . . . ?
P4 Fe1 P3 C18 -124.28(6) . . . . ?
P2 Fe1 P3 C18 -42.78(6) . . . . ?
P1 Fe1 P3 C18 154.43(6) . . . . ?
N1 Fe1 P3 C21 -72.75(7) . . . . ?
P4 Fe1 P3 C21 107.93(6) . . . . ?
P2 Fe1 P3 C21 -170.57(6) . . . . ?
P1 Fe1 P3 C21 26.64(6) . . . . ?
P2 Fe1 P4 C8 112.51(5) . . . . ?
P1 Fe1 P4 C8 -9.87(5) . . . . ?
P3 Fe1 P4 C8 -128.93(5) . . . . ?
P2 Fe1 P4 C24 -128.32(6) . . . . ?
P1 Fe1 P4 C24 109.29(6) . . . . ?
P3 Fe1 P4 C24 -9.77(6) . . . . ?
P2 Fe1 P4 C16 -8.08(6) . . . . ?
P1 Fe1 P4 C16 -130.46(6) . . . . ?
P3 Fe1 P4 C16 110.48(6) . . . . ?
C7 P1 C2 C1 171.49(10) . . . . ?
C5 P1 C2 C1 68.09(11) . . . . ?
Fe1 P1 C2 C1 -69.06(11) . . . . ?
C7 P1 C2 C3 43.11(12) . . . . ?
C5 P1 C2 C3 -60.28(12) . . . . ?
Fe1 P1 C2 C3 162.57(9) . . . . ?
C7 P1 C5 C6 47.25(12) . . . . ?
C2 P1 C5 C6 148.24(11) . . . . ?
Fe1 P1 C5 C6 -75.56(12) . . . . ?
C7 P1 C5 C4 170.15(10) . . . . ?
C2 P1 C5 C4 -88.86(11) . . . . ?
Fe1 P1 C5 C4 47.34(12) . . . . ?
C2 P1 C7 C8 159.81(10) . . . . ?
C5 P1 C7 C8 -97.73(11) . . . . ?
Fe1 P1 C7 C8 32.93(11) . . . . ?
P1 C7 C8 P4 -38.70(12) . . . . ?
C24 P4 C8 C7 -93.01(11) . . . . ?
C16 P4 C8 C7 158.56(10) . . . . ?
Fe1 P4 C8 C7 32.03(11) . . . . ?
C15 P2 C10 C9 176.66(11) . . . . ?
C13 P2 C10 C9 73.49(12) . . . . ?
Fe1 P2 C10 C9 -63.17(12) . . . . ?
C15 P2 C10 C11 48.56(13) . . . . ?
C13 P2 C10 C11 -54.61(13) . . . . ?
Fe1 P2 C10 C11 168.73(10) . . . . ?
C15 P2 C13 C14 50.22(12) . . . . ?
C10 P2 C13 C14 150.93(11) . . . . ?
Fe1 P2 C13 C14 -72.03(12) . . . . ?
C15 P2 C13 C12 174.57(11) . . . . ?
C10 P2 C13 C12 -84.72(11) . . . . ?
Fe1 P2 C13 C12 52.31(12) . . . . ?
C13 P2 C15 C16 -97.25(11) . . . . ?
C10 P2 C15 C16 160.61(10) . . . . ?
Fe1 P2 C15 C16 32.22(11) . . . . ?
P2 C15 C16 P4 -36.66(12) . . . . ?
C8 P4 C16 C15 -96.96(11) . . . . ?
C24 P4 C16 C15 155.01(10) . . . . ?
Fe1 P4 C16 C15 29.29(11) . . . . ?
C23 P3 C18 C17 166.76(11) . . . . ?
C21 P3 C18 C17 64.19(12) . . . . ?
Fe1 P3 C18 C17 -73.95(12) . . . . ?
C23 P3 C18 C19 38.96(14) . . . . ?
C21 P3 C18 C19 -63.62(14) . . . . ?
Fe1 P3 C18 C19 158.25(11) . . . . ?
C23 P3 C21 C22 47.59(12) . . . . ?
C18 P3 C21 C22 148.67(11) . . . . ?
Fe1 P3 C21 C22 -74.90(11) . . . . ?
C23 P3 C21 C20 171.95(10) . . . . ?
C18 P3 C21 C20 -86.97(11) . . . . ?
Fe1 P3 C21 C20 49.47(12) . . . . ?
C18 P3 C23 C24 160.11(10) . . . . ?
C21 P3 C23 C24 -98.68(11) . . . . ?
Fe1 P3 C23 C24 33.00(11) . . . . ?
P3 C23 C24 P4 -38.92(12) . . . . ?
C8 P4 C24 C23 157.11(10) . . . . ?
C16 P4 C24 C23 -94.45(11) . . . . ?
Fe1 P4 C24 C23 31.81(11) . . . . ?
